data_7119051
loop_
_publ_author_name
'Dominik A. Imbrich'
'Wolfgang Frey'
'Stefan Naumann'
'Michael R. Buchmeiser'

_publ_section_title
;
 Application of imidazolinium salts and N-heterocyclic olefins for the
 synthesis of anionic and neutral tungsten imido alkylidene complexes
;
_journal_name_full Chem.Commun.
_journal_page_first 6099
_journal_volume 52
_journal_year 2016
_chemical_formula_moiety 'C34 H45 Cl N3 W, C21 H27 N2, 3.5(C H2 Cl2)'
_chemical_formula_sum 'C58.5 H79 Cl8 N5 W'
_chemical_formula_weight 1319.72
_chemical_name_systematic
; 
 complex 2 
;
_space_group_IT_number 14
_symmetry_cell_setting monoclinic
_symmetry_space_group_name_Hall '-P 2ybc'
_symmetry_space_group_name_H-M 'P 1 21/c 1'
_atom_sites_solution_hydrogens geom
_atom_sites_solution_primary direct
_atom_sites_solution_secondary difmap
_audit_creation_method SHELXL-97
_audit_update_record
;
2016-03-01 deposited with the CCDC.
2016-04-04 downloaded from the CCDC.
;
_cell_angle_alpha 90.00
_cell_angle_beta 106.667(3)
_cell_angle_gamma 90.00
_cell_formula_units_Z 4
_cell_length_a 21.6865(19)
_cell_length_b 18.8737(16)
_cell_length_c 16.1005(13)
_cell_measurement_reflns_used 10236
_cell_measurement_temperature 100(2)
_cell_measurement_theta_max 26.50
_cell_measurement_theta_min 1.71
_cell_volume 6313.1(9)
_computing_cell_refinement 'Bruker APEXII Software Suite, 2008'
_computing_data_collection 'Bruker APEXII Software Suite, 2008'
_computing_data_reduction 'Bruker APEXII Software Suite, 2008'
_computing_molecular_graphics 'SHELXTL-plus, XP (Sheldrick, 1991)'
_computing_structure_refinement 'SHELXL-97 (Sheldrick, 1997)'
_computing_structure_solution 'SHELXS-97 (Sheldrick, 1990)'
_diffrn_ambient_temperature 100(2)
_diffrn_measured_fraction_theta_full 0.997
_diffrn_measured_fraction_theta_max 0.997
_diffrn_measurement_device_type 'Bruker Kappa APEXII Duo'
_diffrn_measurement_method 'Omega + Phi Scans'
_diffrn_radiation_monochromator Triumph
_diffrn_radiation_source 'fine-focus sealed tube'
_diffrn_radiation_type MoK\a
_diffrn_radiation_wavelength 0.71073
_diffrn_reflns_av_R_equivalents 0.0310
_diffrn_reflns_av_sigmaI/netI 0.0318
_diffrn_reflns_limit_h_max 27
_diffrn_reflns_limit_h_min -18
_diffrn_reflns_limit_k_max 23
_diffrn_reflns_limit_k_min -22
_diffrn_reflns_limit_l_max 19
_diffrn_reflns_limit_l_min -20
_diffrn_reflns_number 55336
_diffrn_reflns_theta_full 26.50
_diffrn_reflns_theta_max 26.50
_diffrn_reflns_theta_min 1.71
_diffrn_standards_decay_% 0
_diffrn_standards_interval_count 0
_diffrn_standards_number 0
_exptl_absorpt_coefficient_mu 2.208
_exptl_absorpt_correction_T_max 0.7825
_exptl_absorpt_correction_T_min 0.3395
_exptl_absorpt_correction_type numerical
_exptl_absorpt_process_details 'SADABS (Bruker, 2008)'
_exptl_crystal_colour orange
_exptl_crystal_density_diffrn 1.388
_exptl_crystal_density_method 'not measured'
_exptl_crystal_description plates
_exptl_crystal_F_000 2700
_exptl_crystal_size_max 0.77
_exptl_crystal_size_mid 0.42
_exptl_crystal_size_min 0.09
_refine_diff_density_max 5.305
_refine_diff_density_min -2.142
_refine_diff_density_rms 0.180
_refine_ls_extinction_method none
_refine_ls_goodness_of_fit_ref 1.064
_refine_ls_hydrogen_treatment constr
_refine_ls_matrix_type full
_refine_ls_number_parameters 682
_refine_ls_number_reflns 13040
_refine_ls_number_restraints 6
_refine_ls_restrained_S_all 1.069
_refine_ls_R_factor_all 0.0800
_refine_ls_R_factor_gt 0.0566
_refine_ls_shift/su_max 0.002
_refine_ls_shift/su_mean 0.000
_refine_ls_structure_factor_coef Fsqd
_refine_ls_weighting_details 'calc w=1/[\s^2^(Fo^2^)+(0.0842P)^2^+48.3421P] where P=(Fo^2^+2Fc^2^)/3'
_refine_ls_weighting_scheme calc
_refine_ls_wR_factor_gt 0.1458
_refine_ls_wR_factor_ref 0.1608
_reflns_number_gt 10236
_reflns_number_total 13040
_reflns_threshold_expression >2sigma(I)
_cod_data_source_file c6cc02483a2.cif
_cod_data_source_block buch135
_cod_original_sg_symbol_H-M 'P 21/c'
_cod_original_formula_sum 'C58.50 H79 Cl8 N5 W'
_cod_database_code 7119051

loop_
_symmetry_equiv_pos_as_xyz
'x, y, z'
'-x, y+1/2, -z+1/2'
'-x, -y, -z'
'x, -y-1/2, z-1/2'

loop_
_atom_site_label
_atom_site_type_symbol
_atom_site_fract_x
_atom_site_fract_y
_atom_site_fract_z
_atom_site_U_iso_or_equiv
_atom_site_adp_type
_atom_site_occupancy
_atom_site_symmetry_multiplicity
_atom_site_calc_flag
_atom_site_refinement_flags
_atom_site_disorder_assembly
_atom_site_disorder_group
W1 W 0.288117(11) 0.514263(11) 0.114105(14) 0.01581(9) Uani 1 1 d . . .
Cl1 Cl 0.30336(7) 0.63909(7) 0.07722(9) 0.0224(3) Uani 1 1 d . . .
N1 N 0.2449(2) 0.4375(3) 0.1272(3) 0.0176(10) Uani 1 1 d . . .
C1 C 0.2094(3) 0.3782(3) 0.1362(4) 0.0194(12) Uani 1 1 d . . .
N2 N 0.2687(3) 0.5073(3) -0.0234(3) 0.0221(11) Uani 1 1 d . . .
C2 C 0.1874(3) 0.3712(3) 0.2113(4) 0.0242(13) Uani 1 1 d . . .
N3 N 0.2797(2) 0.5667(3) 0.2289(3) 0.0196(10) Uani 1 1 d . . .
C3 C 0.1530(3) 0.3106(3) 0.2193(4) 0.0292(14) Uani 1 1 d . . .
H3 H 0.1375 0.3057 0.2686 0.035 Uiso 1 1 calc R . .
C4 C 0.1405(3) 0.2569(3) 0.1574(5) 0.0323(15) Uani 1 1 d . . .
H4 H 0.1174 0.2157 0.1645 0.039 Uiso 1 1 calc R . .
C5 C 0.1626(3) 0.2649(4) 0.0846(5) 0.0323(15) Uani 1 1 d . . .
H5 H 0.1541 0.2286 0.0421 0.039 Uiso 1 1 calc R . .
C6 C 0.1969(3) 0.3246(3) 0.0726(4) 0.0244(13) Uani 1 1 d . . .
C7 C 0.2002(3) 0.4274(4) 0.2807(4) 0.0264(13) Uani 1 1 d . . .
H7 H 0.2226 0.4676 0.2612 0.032 Uiso 1 1 calc R . .
C8 C 0.2446(4) 0.3999(5) 0.3665(5) 0.046(2) Uani 1 1 d . . .
H8A H 0.2219 0.3639 0.3904 0.070 Uiso 1 1 calc R . .
H8B H 0.2570 0.4393 0.4076 0.070 Uiso 1 1 calc R . .
H8C H 0.2832 0.3790 0.3564 0.070 Uiso 1 1 calc R . .
C9 C 0.1377(4) 0.4563(5) 0.2939(5) 0.0415(18) Uani 1 1 d . . .
H9A H 0.1099 0.4742 0.2386 0.062 Uiso 1 1 calc R . .
H9B H 0.1477 0.4949 0.3363 0.062 Uiso 1 1 calc R . .
H9C H 0.1153 0.4183 0.3151 0.062 Uiso 1 1 calc R . .
C10 C 0.2211(3) 0.3280(3) -0.0079(4) 0.0262(13) Uani 1 1 d . . .
H10 H 0.2411 0.3755 -0.0096 0.031 Uiso 1 1 calc R . .
C11 C 0.2723(3) 0.2708(4) -0.0027(5) 0.0319(15) Uani 1 1 d . . .
H11A H 0.3072 0.2767 0.0511 0.048 Uiso 1 1 calc R . .
H11B H 0.2895 0.2754 -0.0524 0.048 Uiso 1 1 calc R . .
H11C H 0.2528 0.2239 -0.0034 0.048 Uiso 1 1 calc R . .
C12 C 0.1654(4) 0.3186(4) -0.0910(4) 0.0347(16) Uani 1 1 d . . .
H12A H 0.1475 0.2708 -0.0924 0.052 Uiso 1 1 calc R . .
H12B H 0.1813 0.3255 -0.1416 0.052 Uiso 1 1 calc R . .
H12C H 0.1318 0.3537 -0.0921 0.052 Uiso 1 1 calc R . .
C13 C 0.3738(3) 0.4792(3) 0.1531(4) 0.0155(11) Uani 1 1 d . . .
H13 H 0.4022 0.5172 0.1511 0.019 Uiso 1 1 calc R . .
C14 C 0.4145(3) 0.4138(3) 0.1862(4) 0.0182(11) Uani 1 1 d . . .
C15 C 0.3769(3) 0.3600(3) 0.2237(4) 0.0270(14) Uani 1 1 d . . .
H15A H 0.3624 0.3825 0.2697 0.041 Uiso 1 1 calc R . .
H15B H 0.4047 0.3197 0.2477 0.041 Uiso 1 1 calc R . .
H15C H 0.3394 0.3435 0.1777 0.041 Uiso 1 1 calc R . .
C16 C 0.4322(3) 0.3763(3) 0.1102(4) 0.0260(13) Uani 1 1 d . . .
H16A H 0.3928 0.3645 0.0646 0.039 Uiso 1 1 calc R . .
H16B H 0.4563 0.3329 0.1314 0.039 Uiso 1 1 calc R . .
H16C H 0.4588 0.4081 0.0866 0.039 Uiso 1 1 calc R . .
C17 C 0.4777(3) 0.4373(3) 0.2529(4) 0.0201(12) Uani 1 1 d . . .
C18 C 0.4965(3) 0.4127(3) 0.3377(4) 0.0253(13) Uani 1 1 d . . .
H18 H 0.4702 0.3795 0.3560 0.030 Uiso 1 1 calc R . .
C19 C 0.5536(3) 0.4363(4) 0.3963(5) 0.0328(15) Uani 1 1 d . . .
H19 H 0.5654 0.4198 0.4545 0.039 Uiso 1 1 calc R . .
C20 C 0.5929(4) 0.4832(4) 0.3700(5) 0.0354(17) Uani 1 1 d . . .
H20 H 0.6318 0.4987 0.4101 0.042 Uiso 1 1 calc R . .
C21 C 0.5759(3) 0.5081(3) 0.2854(5) 0.0289(15) Uani 1 1 d . . .
H21 H 0.6031 0.5403 0.2671 0.035 Uiso 1 1 calc R . .
C22 C 0.5178(3) 0.4851(3) 0.2272(4) 0.0243(13) Uani 1 1 d . . .
H22 H 0.5057 0.5023 0.1693 0.029 Uiso 1 1 calc R . .
C23 C 0.2076(4) 0.4999(4) -0.0796(4) 0.0288(14) Uani 1 1 d . . .
C24 C 0.2107(4) 0.4940(4) -0.1631(4) 0.0377(18) Uani 1 1 d . . .
H24 H 0.1755 0.4877 -0.2136 0.045 Uiso 1 1 calc R . .
C25 C 0.2761(4) 0.4992(4) -0.1599(5) 0.0398(19) Uani 1 1 d . . .
H25 H 0.2932 0.4969 -0.2080 0.048 Uiso 1 1 calc R . .
C26 C 0.3105(4) 0.5080(3) -0.0753(4) 0.0287(15) Uani 1 1 d . . .
C27 C 0.1478(4) 0.5029(4) -0.0499(5) 0.0330(16) Uani 1 1 d . . .
H27A H 0.1453 0.5490 -0.0230 0.050 Uiso 1 1 calc R . .
H27B H 0.1493 0.4651 -0.0075 0.050 Uiso 1 1 calc R . .
H27C H 0.1097 0.4964 -0.0998 0.050 Uiso 1 1 calc R . .
C28 C 0.3808(4) 0.5195(4) -0.0417(5) 0.0321(16) Uani 1 1 d . . .
H28A H 0.3990 0.5255 -0.0904 0.048 Uiso 1 1 calc R . .
H28B H 0.4008 0.4784 -0.0071 0.048 Uiso 1 1 calc R . .
H28C H 0.3892 0.5621 -0.0054 0.048 Uiso 1 1 calc R . .
C29 C 0.2204(3) 0.5983(3) 0.2280(4) 0.0234(13) Uani 1 1 d . . .
C30 C 0.2242(3) 0.6207(3) 0.3113(4) 0.0271(14) Uani 1 1 d . . .
H30 H 0.1911 0.6434 0.3293 0.032 Uiso 1 1 calc R . .
C31 C 0.2864(3) 0.6036(3) 0.3645(4) 0.0262(13) Uani 1 1 d . . .
H31 H 0.3028 0.6126 0.4249 0.031 Uiso 1 1 calc R . .
C32 C 0.3193(3) 0.5709(3) 0.3123(4) 0.0207(12) Uani 1 1 d . . .
C33 C 0.1644(3) 0.6022(4) 0.1495(4) 0.0291(14) Uani 1 1 d . . .
H33A H 0.1297 0.6289 0.1627 0.044 Uiso 1 1 calc R . .
H33B H 0.1494 0.5541 0.1310 0.044 Uiso 1 1 calc R . .
H33C H 0.1772 0.6259 0.1029 0.044 Uiso 1 1 calc R . .
C34 C 0.3862(3) 0.5439(3) 0.3398(4) 0.0255(13) Uani 1 1 d . . .
H34A H 0.3857 0.4922 0.3452 0.038 Uiso 1 1 calc R . .
H34B H 0.4092 0.5647 0.3959 0.038 Uiso 1 1 calc R . .
H34C H 0.4081 0.5569 0.2964 0.038 Uiso 1 1 calc R . .
N4 N 0.6312(2) 0.2679(3) 0.2344(3) 0.0209(10) Uani 1 1 d . . .
N5 N 0.7312(2) 0.2982(3) 0.3019(3) 0.0209(10) Uani 1 1 d . . .
C35 C 0.6917(3) 0.2492(3) 0.2576(4) 0.0200(12) Uani 1 1 d . . .
H35 H 0.7060 0.2043 0.2440 0.024 Uiso 1 1 calc R . .
C36 C 0.6258(3) 0.3438(4) 0.2576(5) 0.0374(17) Uani 1 1 d . . .
H36A H 0.5931 0.3503 0.2889 0.045 Uiso 1 1 calc R . .
H36B H 0.6150 0.3744 0.2054 0.045 Uiso 1 1 calc R . .
C37 C 0.6943(3) 0.3595(4) 0.3169(5) 0.0326(15) Uani 1 1 d . . .
H37A H 0.7113 0.4042 0.2999 0.039 Uiso 1 1 calc R . .
H37B H 0.6947 0.3626 0.3784 0.039 Uiso 1 1 calc R . .
C38 C 0.5765(3) 0.2332(3) 0.1775(3) 0.0179(11) Uani 1 1 d . . .
C39 C 0.5296(3) 0.2043(3) 0.2113(4) 0.0207(12) Uani 1 1 d . . .
C40 C 0.4746(3) 0.1763(3) 0.1537(4) 0.0216(12) Uani 1 1 d . . .
H40 H 0.4428 0.1554 0.1759 0.026 Uiso 1 1 calc R . .
C41 C 0.4646(3) 0.1777(3) 0.0638(4) 0.0220(12) Uani 1 1 d . . .
C42 C 0.5125(3) 0.2075(3) 0.0331(4) 0.0225(12) Uani 1 1 d . . .
H42 H 0.5065 0.2084 -0.0277 0.027 Uiso 1 1 calc R . .
C43 C 0.5687(3) 0.2361(3) 0.0873(4) 0.0221(12) Uani 1 1 d . . .
C44 C 0.5380(3) 0.2035(4) 0.3076(4) 0.0271(14) Uani 1 1 d . . .
H44A H 0.5368 0.2522 0.3283 0.041 Uiso 1 1 calc R . .
H44B H 0.5795 0.1819 0.3376 0.041 Uiso 1 1 calc R . .
H44C H 0.5031 0.1760 0.3195 0.041 Uiso 1 1 calc R . .
C45 C 0.4045(3) 0.1466(4) 0.0031(4) 0.0284(14) Uani 1 1 d . . .
H45A H 0.3899 0.1767 -0.0484 0.043 Uiso 1 1 calc R . .
H45B H 0.3708 0.1440 0.0325 0.043 Uiso 1 1 calc R . .
H45C H 0.4137 0.0990 -0.0143 0.043 Uiso 1 1 calc R . .
C46 C 0.6193(3) 0.2687(4) 0.0513(4) 0.0290(14) Uani 1 1 d . . .
H46A H 0.6564 0.2368 0.0620 0.044 Uiso 1 1 calc R . .
H46B H 0.6329 0.3143 0.0798 0.044 Uiso 1 1 calc R . .
H46C H 0.6013 0.2761 -0.0112 0.044 Uiso 1 1 calc R . .
C47 C 0.8009(3) 0.2991(3) 0.3233(4) 0.0224(12) Uani 1 1 d . . .
C48 C 0.8372(3) 0.2930(3) 0.4090(4) 0.0282(14) Uani 1 1 d . . .
C49 C 0.9043(3) 0.2970(4) 0.4272(5) 0.0333(15) Uani 1 1 d . . .
H49 H 0.9302 0.2934 0.4857 0.040 Uiso 1 1 calc R . .
C50 C 0.9339(3) 0.3062(4) 0.3622(5) 0.0389(17) Uani 1 1 d . . .
C51 C 0.8951(4) 0.3135(4) 0.2775(5) 0.0400(18) Uani 1 1 d . . .
H51 H 0.9150 0.3210 0.2328 0.048 Uiso 1 1 calc R . .
C52 C 0.8282(3) 0.3103(3) 0.2553(4) 0.0277(14) Uani 1 1 d . . .
C53 C 0.8083(4) 0.2844(4) 0.4832(4) 0.0370(17) Uani 1 1 d . . .
H53A H 0.7949 0.3309 0.4991 0.056 Uiso 1 1 calc R . .
H53B H 0.8404 0.2639 0.5331 0.056 Uiso 1 1 calc R . .
H53C H 0.7708 0.2530 0.4655 0.056 Uiso 1 1 calc R . .
C54 C 1.0066(4) 0.3081(6) 0.3822(7) 0.063(3) Uani 1 1 d . . .
H54A H 1.0223 0.3554 0.4029 0.094 Uiso 1 1 calc R . .
H54B H 1.0188 0.2971 0.3296 0.094 Uiso 1 1 calc R . .
H54C H 1.0256 0.2730 0.4271 0.094 Uiso 1 1 calc R . .
C55 C 0.7878(3) 0.3200(4) 0.1630(4) 0.0305(15) Uani 1 1 d . . .
H55A H 0.8151 0.3361 0.1277 0.046 Uiso 1 1 calc R . .
H55B H 0.7543 0.3555 0.1608 0.046 Uiso 1 1 calc R . .
H55C H 0.7676 0.2749 0.1402 0.046 Uiso 1 1 calc R . .
C1X C 0.1492(7) 0.5019(6) 0.5879(9) 0.079(4) Uani 1 1 d . . .
H1X1 H 0.1731 0.4808 0.6443 0.095 Uiso 1 1 calc R . .
H1X2 H 0.1281 0.5457 0.6001 0.095 Uiso 1 1 calc R . .
Cl2 Cl 0.20302(18) 0.52371(19) 0.5310(2) 0.0875(10) Uani 1 1 d . . .
Cl3 Cl 0.0921(3) 0.4445(3) 0.5343(4) 0.1507(19) Uani 1 1 d U . .
C2X C 0.2919(4) 0.3300(4) 0.7704(6) 0.049(2) Uani 1 1 d . . .
H2X1 H 0.2677 0.3589 0.8019 0.059 Uiso 1 1 calc R . .
H2X2 H 0.2722 0.2823 0.7614 0.059 Uiso 1 1 calc R . .
Cl4 Cl 0.37226(10) 0.32283(12) 0.83368(16) 0.0533(5) Uani 1 1 d . . .
Cl5 Cl 0.28534(11) 0.36952(13) 0.66841(14) 0.0556(6) Uani 1 1 d . . .
C3X C 0.0278(5) 0.3997(5) 1.0606(6) 0.053(2) Uani 1 1 d . . .
H3X1 H 0.0261 0.4489 1.0813 0.064 Uiso 1 1 calc R . .
H3X2 H 0.0730 0.3835 1.0808 0.064 Uiso 1 1 calc R . .
Cl6 Cl 0.00239(11) 0.39894(15) 0.94837(15) 0.0606(6) Uani 1 1 d . . .
Cl7 Cl -0.02000(13) 0.34512(17) 1.10568(19) 0.0729(8) Uani 1 1 d . . .
C4X C -0.0266(8) 0.4170(10) 0.6564(11) 0.050(4) Uani 0.50 1 d P . .
H4X1 H -0.0711 0.4355 0.6363 0.059 Uiso 0.50 1 calc PR . .
H4X2 H -0.0121 0.4085 0.6042 0.059 Uiso 0.50 1 calc PR . .
Cl8 Cl 0.02153(19) 0.4816(3) 0.7175(3) 0.0564(12) Uani 0.50 1 d P . .
Cl9 Cl -0.0285(4) 0.3390(3) 0.7048(4) 0.0857(19) Uani 0.50 1 d P . .

loop_
_atom_site_aniso_label
_atom_site_aniso_U_11
_atom_site_aniso_U_22
_atom_site_aniso_U_33
_atom_site_aniso_U_23
_atom_site_aniso_U_13
_atom_site_aniso_U_12
W1 0.02364(14) 0.01115(13) 0.01444(13) -0.00025(8) 0.00836(9) -0.00024(8)
Cl1 0.0335(8) 0.0139(6) 0.0230(7) 0.0010(5) 0.0131(6) -0.0012(6)
N1 0.015(2) 0.023(3) 0.018(2) 0.0026(19) 0.0098(19) -0.0007(19)
C1 0.018(3) 0.015(3) 0.025(3) 0.002(2) 0.006(2) 0.000(2)
N2 0.036(3) 0.015(2) 0.016(2) -0.0013(19) 0.009(2) 0.003(2)
C2 0.024(3) 0.024(3) 0.026(3) 0.006(3) 0.007(2) 0.000(2)
N3 0.025(3) 0.015(2) 0.019(2) 0.0001(19) 0.007(2) 0.0020(19)
C3 0.032(4) 0.025(3) 0.033(3) 0.008(3) 0.014(3) 0.002(3)
C4 0.030(3) 0.018(3) 0.053(4) 0.004(3) 0.019(3) -0.001(3)
C5 0.026(3) 0.032(4) 0.042(4) -0.008(3) 0.015(3) -0.007(3)
C6 0.023(3) 0.022(3) 0.030(3) -0.001(3) 0.011(3) -0.003(2)
C7 0.035(4) 0.026(3) 0.022(3) 0.001(3) 0.014(3) -0.004(3)
C8 0.057(5) 0.050(5) 0.028(4) 0.001(3) 0.004(3) 0.001(4)
C9 0.042(4) 0.042(4) 0.045(4) -0.008(4) 0.021(4) -0.003(4)
C10 0.031(3) 0.020(3) 0.031(3) -0.004(3) 0.013(3) -0.006(3)
C11 0.041(4) 0.021(3) 0.039(4) -0.006(3) 0.020(3) -0.001(3)
C12 0.042(4) 0.035(4) 0.030(3) -0.008(3) 0.014(3) -0.001(3)
C13 0.011(2) 0.018(3) 0.018(3) -0.005(2) 0.005(2) -0.004(2)
C14 0.020(3) 0.017(3) 0.017(3) 0.002(2) 0.005(2) 0.002(2)
C15 0.025(3) 0.020(3) 0.037(4) 0.010(3) 0.010(3) 0.004(2)
C16 0.033(3) 0.020(3) 0.024(3) -0.001(2) 0.009(3) 0.006(3)
C17 0.021(3) 0.015(3) 0.025(3) -0.004(2) 0.008(2) 0.004(2)
C18 0.032(3) 0.025(3) 0.022(3) -0.005(2) 0.013(3) 0.004(3)
C19 0.028(3) 0.036(4) 0.032(3) -0.010(3) 0.005(3) 0.010(3)
C20 0.028(4) 0.033(4) 0.040(4) -0.019(3) 0.002(3) 0.000(3)
C21 0.023(3) 0.015(3) 0.051(4) -0.008(3) 0.015(3) 0.002(2)
C22 0.030(3) 0.016(3) 0.029(3) -0.001(2) 0.013(3) 0.003(2)
C23 0.038(4) 0.023(3) 0.022(3) -0.001(3) 0.003(3) 0.005(3)
C24 0.059(5) 0.033(4) 0.016(3) 0.001(3) 0.003(3) 0.012(3)
C25 0.072(6) 0.038(4) 0.016(3) 0.006(3) 0.023(3) 0.018(4)
C26 0.051(4) 0.019(3) 0.022(3) 0.003(2) 0.020(3) 0.008(3)
C27 0.033(4) 0.034(4) 0.024(3) -0.002(3) -0.004(3) 0.004(3)
C28 0.043(4) 0.029(4) 0.035(4) 0.009(3) 0.029(3) 0.008(3)
C29 0.028(3) 0.016(3) 0.029(3) 0.001(2) 0.014(3) -0.002(2)
C30 0.041(4) 0.015(3) 0.034(3) -0.003(3) 0.024(3) -0.004(3)
C31 0.041(4) 0.020(3) 0.023(3) -0.002(2) 0.016(3) -0.001(3)
C32 0.031(3) 0.014(3) 0.017(3) 0.001(2) 0.009(2) -0.003(2)
C33 0.028(3) 0.029(4) 0.030(3) -0.009(3) 0.009(3) -0.002(3)
C34 0.036(4) 0.023(3) 0.015(3) -0.006(2) 0.004(2) 0.000(3)
N4 0.030(3) 0.014(2) 0.020(2) -0.0039(19) 0.011(2) 0.001(2)
N5 0.023(3) 0.019(3) 0.020(2) -0.002(2) 0.006(2) 0.002(2)
C35 0.032(3) 0.017(3) 0.015(3) 0.002(2) 0.013(2) -0.001(2)
C36 0.036(4) 0.026(4) 0.048(4) -0.017(3) 0.009(3) 0.006(3)
C37 0.040(4) 0.027(4) 0.034(4) -0.013(3) 0.016(3) -0.003(3)
C38 0.020(3) 0.019(3) 0.014(3) -0.002(2) 0.004(2) 0.005(2)
C39 0.027(3) 0.019(3) 0.018(3) 0.004(2) 0.008(2) 0.007(2)
C40 0.031(3) 0.018(3) 0.018(3) 0.004(2) 0.009(2) 0.005(2)
C41 0.031(3) 0.015(3) 0.021(3) 0.001(2) 0.009(2) 0.004(2)
C42 0.030(3) 0.023(3) 0.014(3) 0.001(2) 0.005(2) 0.001(2)
C43 0.033(3) 0.017(3) 0.018(3) 0.001(2) 0.010(2) 0.001(2)
C44 0.035(4) 0.031(4) 0.020(3) 0.001(3) 0.015(3) 0.004(3)
C45 0.034(4) 0.028(3) 0.025(3) 0.000(3) 0.012(3) 0.001(3)
C46 0.036(4) 0.033(4) 0.018(3) 0.004(3) 0.008(3) -0.008(3)
C47 0.027(3) 0.017(3) 0.026(3) -0.006(2) 0.011(3) -0.004(2)
C48 0.034(4) 0.022(3) 0.026(3) 0.000(3) 0.006(3) -0.005(3)
C49 0.030(4) 0.030(4) 0.034(4) 0.003(3) -0.001(3) -0.007(3)
C50 0.029(4) 0.039(4) 0.048(4) -0.005(3) 0.010(3) -0.004(3)
C51 0.040(4) 0.046(5) 0.043(4) -0.007(3) 0.026(3) -0.010(3)
C52 0.039(4) 0.021(3) 0.028(3) -0.005(3) 0.018(3) -0.004(3)
C53 0.040(4) 0.044(4) 0.027(3) 0.007(3) 0.009(3) -0.005(3)
C54 0.036(5) 0.079(7) 0.070(6) -0.015(6) 0.012(4) -0.015(5)
C55 0.046(4) 0.028(4) 0.024(3) -0.003(3) 0.021(3) -0.009(3)
C1X 0.108(10) 0.064(7) 0.083(9) -0.002(6) 0.057(8) -0.005(7)
Cl2 0.098(2) 0.100(2) 0.0691(18) -0.0311(17) 0.0308(17) -0.0278(18)
Cl3 0.142(3) 0.177(4) 0.142(3) -0.012(3) 0.055(3) -0.059(3)
C2X 0.048(5) 0.034(4) 0.073(6) -0.006(4) 0.031(4) -0.009(4)
Cl4 0.0487(12) 0.0419(11) 0.0789(15) 0.0001(11) 0.0336(11) 0.0022(9)
Cl5 0.0620(13) 0.0628(14) 0.0481(11) -0.0217(10) 0.0254(10) -0.0299(11)
C3X 0.054(5) 0.050(5) 0.049(5) 0.011(4) 0.005(4) -0.003(4)
Cl6 0.0443(12) 0.0803(17) 0.0514(13) 0.0090(12) 0.0046(10) -0.0006(11)
Cl7 0.0588(15) 0.091(2) 0.0817(18) 0.0247(15) 0.0398(13) 0.0079(13)
C4X 0.050(10) 0.053(11) 0.051(10) -0.006(8) 0.023(8) 0.014(8)
Cl8 0.0259(19) 0.072(3) 0.062(3) -0.027(2) -0.0020(18) -0.0028(18)
Cl9 0.125(5) 0.051(3) 0.068(3) 0.019(3) 0.007(3) 0.007(3)

loop_
_atom_type_symbol
_atom_type_description
_atom_type_scat_dispersion_real
_atom_type_scat_dispersion_imag
_atom_type_scat_source
C C 0.0033 0.0016 'International Tables Vol C Tables 4.2.6.8 and 6.1.1.4'
H H 0.0000 0.0000 'International Tables Vol C Tables 4.2.6.8 and 6.1.1.4'
N N 0.0061 0.0033 'International Tables Vol C Tables 4.2.6.8 and 6.1.1.4'
Cl Cl 0.1484 0.1585 'International Tables Vol C Tables 4.2.6.8 and 6.1.1.4'
W W -0.8490 6.8722 'International Tables Vol C Tables 4.2.6.8 and 6.1.1.4'

loop_
_geom_angle_atom_site_label_1
_geom_angle_atom_site_label_2
_geom_angle_atom_site_label_3
_geom_angle
_geom_angle_site_symmetry_1
_geom_angle_site_symmetry_3
N1 W1 C13 100.2(2) . .
N1 W1 N2 96.8(2) . .
C13 W1 N2 101.8(2) . .
N1 W1 N3 95.5(2) . .
C13 W1 N3 101.1(2) . .
N2 W1 N3 151.56(19) . .
N1 W1 Cl1 156.81(16) . .
C13 W1 Cl1 103.00(17) . .
N2 W1 Cl1 79.08(14) . .
N3 W1 Cl1 79.51(13) . .
C1 N1 W1 178.4(4) . .
N1 C1 C6 119.9(5) . .
N1 C1 C2 119.5(5) . .
C6 C1 C2 120.6(5) . .
C23 N2 C26 106.0(6) . .
C23 N2 W1 123.6(4) . .
C26 N2 W1 130.5(5) . .
C3 C2 C1 118.2(6) . .
C3 C2 C7 119.9(6) . .
C1 C2 C7 121.9(5) . .
C32 N3 C29 107.3(5) . .
C32 N3 W1 133.1(4) . .
C29 N3 W1 119.1(4) . .
C4 C3 C2 122.0(6) . .
C4 C3 H3 119.0 . .
C2 C3 H3 119.0 . .
C3 C4 C5 118.6(6) . .
C3 C4 H4 120.7 . .
C5 C4 H4 120.7 . .
C6 C5 C4 122.0(6) . .
C6 C5 H5 119.0 . .
C4 C5 H5 119.0 . .
C5 C6 C1 118.5(6) . .
C5 C6 C10 118.6(6) . .
C1 C6 C10 122.9(5) . .
C2 C7 C8 111.4(6) . .
C2 C7 C9 111.8(6) . .
C8 C7 C9 110.4(6) . .
C2 C7 H7 107.7 . .
C8 C7 H7 107.7 . .
C9 C7 H7 107.7 . .
C7 C8 H8A 109.5 . .
C7 C8 H8B 109.5 . .
H8A C8 H8B 109.5 . .
C7 C8 H8C 109.5 . .
H8A C8 H8C 109.5 . .
H8B C8 H8C 109.5 . .
C7 C9 H9A 109.5 . .
C7 C9 H9B 109.5 . .
H9A C9 H9B 109.5 . .
C7 C9 H9C 109.5 . .
H9A C9 H9C 109.5 . .
H9B C9 H9C 109.5 . .
C6 C10 C11 110.0(5) . .
C6 C10 C12 110.9(5) . .
C11 C10 C12 110.1(5) . .
C6 C10 H10 108.6 . .
C11 C10 H10 108.6 . .
C12 C10 H10 108.6 . .
C10 C11 H11A 109.5 . .
C10 C11 H11B 109.5 . .
H11A C11 H11B 109.5 . .
C10 C11 H11C 109.5 . .
H11A C11 H11C 109.5 . .
H11B C11 H11C 109.5 . .
C10 C12 H12A 109.5 . .
C10 C12 H12B 109.5 . .
H12A C12 H12B 109.5 . .
C10 C12 H12C 109.5 . .
H12A C12 H12C 109.5 . .
H12B C12 H12C 109.5 . .
C14 C13 W1 144.2(4) . .
C14 C13 H13 107.9 . .
W1 C13 H13 107.9 . .
C13 C14 C15 110.8(5) . .
C13 C14 C17 108.6(5) . .
C15 C14 C17 112.6(5) . .
C13 C14 C16 110.0(5) . .
C15 C14 C16 106.9(5) . .
C17 C14 C16 107.9(5) . .
C14 C15 H15A 109.5 . .
C14 C15 H15B 109.5 . .
H15A C15 H15B 109.5 . .
C14 C15 H15C 109.5 . .
H15A C15 H15C 109.5 . .
H15B C15 H15C 109.5 . .
C14 C16 H16A 109.5 . .
C14 C16 H16B 109.5 . .
H16A C16 H16B 109.5 . .
C14 C16 H16C 109.5 . .
H16A C16 H16C 109.5 . .
H16B C16 H16C 109.5 . .
C18 C17 C22 118.4(6) . .
C18 C17 C14 122.6(5) . .
C22 C17 C14 118.9(5) . .
C17 C18 C19 120.7(6) . .
C17 C18 H18 119.6 . .
C19 C18 H18 119.6 . .
C20 C19 C18 120.2(7) . .
C20 C19 H19 119.9 . .
C18 C19 H19 119.9 . .
C19 C20 C21 120.4(7) . .
C19 C20 H20 119.8 . .
C21 C20 H20 119.8 . .
C20 C21 C22 119.0(6) . .
C20 C21 H21 120.5 . .
C22 C21 H21 120.5 . .
C17 C22 C21 121.2(6) . .
C17 C22 H22 119.4 . .
C21 C22 H22 119.4 . .
C24 C23 N2 110.1(7) . .
C24 C23 C27 127.1(7) . .
N2 C23 C27 122.7(6) . .
C23 C24 C25 106.9(7) . .
C23 C24 H24 126.6 . .
C25 C24 H24 126.6 . .
C26 C25 C24 107.6(6) . .
C26 C25 H25 126.2 . .
C24 C25 H25 126.2 . .
C25 C26 N2 109.4(7) . .
C25 C26 C28 126.5(7) . .
N2 C26 C28 124.1(6) . .
C23 C27 H27A 109.5 . .
C23 C27 H27B 109.5 . .
H27A C27 H27B 109.5 . .
C23 C27 H27C 109.5 . .
H27A C27 H27C 109.5 . .
H27B C27 H27C 109.5 . .
C26 C28 H28A 109.5 . .
C26 C28 H28B 109.5 . .
H28A C28 H28B 109.5 . .
C26 C28 H28C 109.5 . .
H28A C28 H28C 109.5 . .
H28B C28 H28C 109.5 . .
C30 C29 N3 108.5(6) . .
C30 C29 C33 128.1(6) . .
N3 C29 C33 123.3(5) . .
C29 C30 C31 107.4(6) . .
C29 C30 H30 126.3 . .
C31 C30 H30 126.3 . .
C32 C31 C30 107.5(5) . .
C32 C31 H31 126.3 . .
C30 C31 H31 126.3 . .
N3 C32 C31 109.3(5) . .
N3 C32 C34 123.8(5) . .
C31 C32 C34 126.9(5) . .
C29 C33 H33A 109.5 . .
C29 C33 H33B 109.5 . .
H33A C33 H33B 109.5 . .
C29 C33 H33C 109.5 . .
H33A C33 H33C 109.5 . .
H33B C33 H33C 109.5 . .
C32 C34 H34A 109.5 . .
C32 C34 H34B 109.5 . .
H34A C34 H34B 109.5 . .
C32 C34 H34C 109.5 . .
H34A C34 H34C 109.5 . .
H34B C34 H34C 109.5 . .
C35 N4 C38 129.8(5) . .
C35 N4 C36 109.4(5) . .
C38 N4 C36 119.3(5) . .
C35 N5 C47 127.4(5) . .
C35 N5 C37 109.8(5) . .
C47 N5 C37 122.2(5) . .
N4 C35 N5 114.2(5) . .
N4 C35 H35 122.9 . .
N5 C35 H35 122.9 . .
N4 C36 C37 102.1(5) . .
N4 C36 H36A 111.4 . .
C37 C36 H36A 111.4 . .
N4 C36 H36B 111.4 . .
C37 C36 H36B 111.4 . .
H36A C36 H36B 109.2 . .
N5 C37 C36 102.7(5) . .
N5 C37 H37A 111.2 . .
C36 C37 H37A 111.2 . .
N5 C37 H37B 111.2 . .
C36 C37 H37B 111.2 . .
H37A C37 H37B 109.1 . .
C39 C38 C43 122.0(5) . .
C39 C38 N4 119.5(5) . .
C43 C38 N4 118.2(5) . .
C40 C39 C38 118.0(5) . .
C40 C39 C44 120.7(5) . .
C38 C39 C44 121.2(5) . .
C39 C40 C41 122.2(6) . .
C39 C40 H40 118.9 . .
C41 C40 H40 118.9 . .
C42 C41 C40 117.7(6) . .
C42 C41 C45 121.5(5) . .
C40 C41 C45 120.8(6) . .
C43 C42 C41 123.0(5) . .
C43 C42 H42 118.5 . .
C41 C42 H42 118.5 . .
C42 C43 C38 117.1(5) . .
C42 C43 C46 121.3(5) . .
C38 C43 C46 121.6(5) . .
C39 C44 H44A 109.5 . .
C39 C44 H44B 109.5 . .
H44A C44 H44B 109.5 . .
C39 C44 H44C 109.5 . .
H44A C44 H44C 109.5 . .
H44B C44 H44C 109.5 . .
C41 C45 H45A 109.5 . .
C41 C45 H45B 109.5 . .
H45A C45 H45B 109.5 . .
C41 C45 H45C 109.5 . .
H45A C45 H45C 109.5 . .
H45B C45 H45C 109.5 . .
C43 C46 H46A 109.5 . .
C43 C46 H46B 109.5 . .
H46A C46 H46B 109.5 . .
C43 C46 H46C 109.5 . .
H46A C46 H46C 109.5 . .
H46B C46 H46C 109.5 . .
C48 C47 C52 123.1(6) . .
C48 C47 N5 119.4(5) . .
C52 C47 N5 117.4(6) . .
C47 C48 C49 117.6(6) . .
C47 C48 C53 123.5(6) . .
C49 C48 C53 118.9(6) . .
C50 C49 C48 121.7(6) . .
C50 C49 H49 119.1 . .
C48 C49 H49 119.1 . .
C49 C50 C51 118.2(7) . .
C49 C50 C54 121.4(7) . .
C51 C50 C54 120.5(7) . .
C50 C51 C52 122.7(7) . .
C50 C51 H51 118.6 . .
C52 C51 H51 118.6 . .
C51 C52 C47 116.6(6) . .
C51 C52 C55 121.1(6) . .
C47 C52 C55 122.3(6) . .
C48 C53 H53A 109.5 . .
C48 C53 H53B 109.5 . .
H53A C53 H53B 109.5 . .
C48 C53 H53C 109.5 . .
H53A C53 H53C 109.5 . .
H53B C53 H53C 109.5 . .
C50 C54 H54A 109.5 . .
C50 C54 H54B 109.5 . .
H54A C54 H54B 109.5 . .
C50 C54 H54C 109.5 . .
H54A C54 H54C 109.5 . .
H54B C54 H54C 109.5 . .
C52 C55 H55A 109.5 . .
C52 C55 H55B 109.5 . .
H55A C55 H55B 109.5 . .
C52 C55 H55C 109.5 . .
H55A C55 H55C 109.5 . .
H55B C55 H55C 109.5 . .
Cl3 C1X Cl2 113.0(8) . .
Cl3 C1X H1X1 109.0 . .
Cl2 C1X H1X1 109.0 . .
Cl3 C1X H1X2 109.0 . .
Cl2 C1X H1X2 109.0 . .
H1X1 C1X H1X2 107.8 . .
Cl4 C2X Cl5 111.9(4) . .
Cl4 C2X H2X1 109.2 . .
Cl5 C2X H2X1 109.2 . .
Cl4 C2X H2X2 109.2 . .
Cl5 C2X H2X2 109.2 . .
H2X1 C2X H2X2 107.9 . .
Cl6 C3X Cl7 112.2(5) . .
Cl6 C3X H3X1 109.2 . .
Cl7 C3X H3X1 109.2 . .
Cl6 C3X H3X2 109.2 . .
Cl7 C3X H3X2 109.2 . .
H3X1 C3X H3X2 107.9 . .
Cl9 C4X Cl8 116.7(11) . .
Cl9 C4X H4X1 108.1 . .
Cl8 C4X H4X1 108.1 . .
Cl9 C4X H4X2 108.1 . .
Cl8 C4X H4X2 108.1 . .
H4X1 C4X H4X2 107.3 . .

loop_
_geom_bond_atom_site_label_1
_geom_bond_atom_site_label_2
_geom_bond_distance
_geom_bond_site_symmetry_2
W1 N1 1.770(5) .
W1 C13 1.902(5) .
W1 N2 2.136(5) .
W1 N3 2.150(5) .
W1 Cl1 2.4749(14) .
N1 C1 1.391(7) .
C1 C6 1.410(9) .
C1 C2 1.427(8) .
N2 C23 1.380(9) .
N2 C26 1.398(8) .
C2 C3 1.393(9) .
C2 C7 1.507(9) .
N3 C32 1.373(7) .
N3 C29 1.413(8) .
C3 C4 1.393(10) .
C3 H3 0.9500 .
C4 C5 1.395(10) .
C4 H4 0.9500 .
C5 C6 1.393(9) .
C5 H5 0.9500 .
C6 C10 1.532(9) .
C7 C8 1.530(10) .
C7 C9 1.531(10) .
C7 H7 1.0000 .
C8 H8A 0.9800 .
C8 H8B 0.9800 .
C8 H8C 0.9800 .
C9 H9A 0.9800 .
C9 H9B 0.9800 .
C9 H9C 0.9800 .
C10 C11 1.533(9) .
C10 C12 1.534(9) .
C10 H10 1.0000 .
C11 H11A 0.9800 .
C11 H11B 0.9800 .
C11 H11C 0.9800 .
C12 H12A 0.9800 .
C12 H12B 0.9800 .
C12 H12C 0.9800 .
C13 C14 1.523(8) .
C13 H13 0.9500 .
C14 C15 1.529(8) .
C14 C17 1.546(8) .
C14 C16 1.554(8) .
C15 H15A 0.9800 .
C15 H15B 0.9800 .
C15 H15C 0.9800 .
C16 H16A 0.9800 .
C16 H16B 0.9800 .
C16 H16C 0.9800 .
C17 C18 1.387(9) .
C17 C22 1.395(9) .
C18 C19 1.397(9) .
C18 H18 0.9500 .
C19 C20 1.377(11) .
C19 H19 0.9500 .
C20 C21 1.388(11) .
C20 H20 0.9500 .
C21 C22 1.406(10) .
C21 H21 0.9500 .
C22 H22 0.9500 .
C23 C24 1.370(10) .
C23 C27 1.508(11) .
C24 C25 1.407(13) .
C24 H24 0.9500 .
C25 C26 1.363(10) .
C25 H25 0.9500 .
C26 C28 1.481(11) .
C27 H27A 0.9800 .
C27 H27B 0.9800 .
C27 H27C 0.9800 .
C28 H28A 0.9800 .
C28 H28B 0.9800 .
C28 H28C 0.9800 .
C29 C30 1.386(9) .
C29 C33 1.483(9) .
C30 C31 1.411(10) .
C30 H30 0.9500 .
C31 C32 1.392(8) .
C31 H31 0.9500 .
C32 C34 1.483(9) .
C33 H33A 0.9800 .
C33 H33B 0.9800 .
C33 H33C 0.9800 .
C34 H34A 0.9800 .
C34 H34B 0.9800 .
C34 H34C 0.9800 .
N4 C35 1.304(8) .
N4 C38 1.432(8) .
N4 C36 1.493(8) .
N5 C35 1.321(8) .
N5 C47 1.451(8) .
N5 C37 1.468(8) .
C35 H35 0.9500 .
C36 C37 1.545(10) .
C36 H36A 0.9900 .
C36 H36B 0.9900 .
C37 H37A 0.9900 .
C37 H37B 0.9900 .
C38 C39 1.396(8) .
C38 C43 1.413(8) .
C39 C40 1.388(9) .
C39 C44 1.509(8) .
C40 C41 1.400(8) .
C40 H40 0.9500 .
C41 C42 1.391(9) .
C41 C45 1.506(9) .
C42 C43 1.388(9) .
C42 H42 0.9500 .
C43 C46 1.511(9) .
C44 H44A 0.9800 .
C44 H44B 0.9800 .
C44 H44C 0.9800 .
C45 H45A 0.9800 .
C45 H45B 0.9800 .
C45 H45C 0.9800 .
C46 H46A 0.9800 .
C46 H46B 0.9800 .
C46 H46C 0.9800 .
C47 C48 1.384(9) .
C47 C52 1.400(9) .
C48 C49 1.402(10) .
C48 C53 1.508(9) .
C49 C50 1.387(11) .
C49 H49 0.9500 .
C50 C51 1.390(11) .
C50 C54 1.516(11) .
C51 C52 1.393(10) .
C51 H51 0.9500 .
C52 C55 1.505(9) .
C53 H53A 0.9800 .
C53 H53B 0.9800 .
C53 H53C 0.9800 .
C54 H54A 0.9800 .
C54 H54B 0.9800 .
C54 H54C 0.9800 .
C55 H55A 0.9800 .
C55 H55B 0.9800 .
C55 H55C 0.9800 .
C1X Cl3 1.685(14) .
C1X Cl2 1.729(12) .
C1X H1X1 0.9900 .
C1X H1X2 0.9900 .
C2X Cl4 1.754(9) .
C2X Cl5 1.772(9) .
C2X H2X1 0.9900 .
C2X H2X2 0.9900 .
C3X Cl6 1.731(9) .
C3X Cl7 1.759(9) .
C3X H3X1 0.9900 .
C3X H3X2 0.9900 .
C4X Cl9 1.671(19) .
C4X Cl8 1.721(19) .
C4X H4X1 0.9900 .
C4X H4X2 0.9900 .

loop_
_geom_torsion_atom_site_label_1
_geom_torsion_atom_site_label_2
_geom_torsion_atom_site_label_3
_geom_torsion_atom_site_label_4
_geom_torsion
_geom_torsion_site_symmetry_1
_geom_torsion_site_symmetry_2
_geom_torsion_site_symmetry_3
_geom_torsion_site_symmetry_4
C13 W1 N1 C1 -170(15) . . . .
N2 W1 N1 C1 -67(15) . . . .
N3 W1 N1 C1 88(15) . . . .
Cl1 W1 N1 C1 12(15) . . . .
W1 N1 C1 C6 90(15) . . . .
W1 N1 C1 C2 -92(15) . . . .
N1 W1 N2 C23 51.9(5) . . . .
C13 W1 N2 C23 153.8(5) . . . .
N3 W1 N2 C23 -63.2(7) . . . .
Cl1 W1 N2 C23 -105.0(5) . . . .
N1 W1 N2 C26 -127.4(5) . . . .
C13 W1 N2 C26 -25.5(6) . . . .
N3 W1 N2 C26 117.5(6) . . . .
Cl1 W1 N2 C26 75.7(5) . . . .
N1 C1 C2 C3 -178.8(5) . . . .
C6 C1 C2 C3 -0.6(9) . . . .
N1 C1 C2 C7 1.6(9) . . . .
C6 C1 C2 C7 179.8(6) . . . .
N1 W1 N3 C32 95.5(5) . . . .
C13 W1 N3 C32 -6.1(6) . . . .
N2 W1 N3 C32 -149.1(5) . . . .
Cl1 W1 N3 C32 -107.4(5) . . . .
N1 W1 N3 C29 -75.9(4) . . . .
C13 W1 N3 C29 -177.5(4) . . . .
N2 W1 N3 C29 39.5(7) . . . .
Cl1 W1 N3 C29 81.2(4) . . . .
C1 C2 C3 C4 1.0(10) . . . .
C7 C2 C3 C4 -179.4(6) . . . .
C2 C3 C4 C5 -0.8(10) . . . .
C3 C4 C5 C6 0.3(11) . . . .
C4 C5 C6 C1 0.1(10) . . . .
C4 C5 C6 C10 178.2(6) . . . .
N1 C1 C6 C5 178.3(6) . . . .
C2 C1 C6 C5 0.1(9) . . . .
N1 C1 C6 C10 0.2(9) . . . .
C2 C1 C6 C10 -178.0(6) . . . .
C3 C2 C7 C8 65.9(8) . . . .
C1 C2 C7 C8 -114.4(7) . . . .
C3 C2 C7 C9 -58.1(8) . . . .
C1 C2 C7 C9 121.5(7) . . . .
C5 C6 C10 C11 -66.2(8) . . . .
C1 C6 C10 C11 111.9(7) . . . .
C5 C6 C10 C12 55.9(8) . . . .
C1 C6 C10 C12 -126.1(6) . . . .
N1 W1 C13 C14 2.3(7) . . . .
N2 W1 C13 C14 -97.0(7) . . . .
N3 W1 C13 C14 100.0(7) . . . .
Cl1 W1 C13 C14 -178.3(7) . . . .
W1 C13 C14 C15 -21.6(9) . . . .
W1 C13 C14 C17 -145.8(6) . . . .
W1 C13 C14 C16 96.3(7) . . . .
C13 C14 C17 C18 121.8(6) . . . .
C15 C14 C17 C18 -1.3(8) . . . .
C16 C14 C17 C18 -118.9(6) . . . .
C13 C14 C17 C22 -58.3(7) . . . .
C15 C14 C17 C22 178.5(5) . . . .
C16 C14 C17 C22 60.9(7) . . . .
C22 C17 C18 C19 1.2(9) . . . .
C14 C17 C18 C19 -179.0(5) . . . .
C17 C18 C19 C20 -1.4(10) . . . .
C18 C19 C20 C21 0.5(10) . . . .
C19 C20 C21 C22 0.5(10) . . . .
C18 C17 C22 C21 -0.2(9) . . . .
C14 C17 C22 C21 -180.0(5) . . . .
C20 C21 C22 C17 -0.7(9) . . . .
C26 N2 C23 C24 1.9(7) . . . .
W1 N2 C23 C24 -177.6(4) . . . .
C26 N2 C23 C27 -174.8(6) . . . .
W1 N2 C23 C27 5.8(9) . . . .
N2 C23 C24 C25 -1.2(8) . . . .
C27 C23 C24 C25 175.3(7) . . . .
C23 C24 C25 C26 0.0(8) . . . .
C24 C25 C26 N2 1.2(8) . . . .
C24 C25 C26 C28 -176.7(6) . . . .
C23 N2 C26 C25 -1.9(7) . . . .
W1 N2 C26 C25 177.5(5) . . . .
C23 N2 C26 C28 176.1(6) . . . .
W1 N2 C26 C28 -4.5(9) . . . .
C32 N3 C29 C30 -0.7(7) . . . .
W1 N3 C29 C30 172.7(4) . . . .
C32 N3 C29 C33 -178.3(6) . . . .
W1 N3 C29 C33 -4.9(8) . . . .
N3 C29 C30 C31 0.4(7) . . . .
C33 C29 C30 C31 177.8(6) . . . .
C29 C30 C31 C32 0.0(7) . . . .
C29 N3 C32 C31 0.7(7) . . . .
W1 N3 C32 C31 -171.4(4) . . . .
C29 N3 C32 C34 -179.6(5) . . . .
W1 N3 C32 C34 8.3(9) . . . .
C30 C31 C32 N3 -0.5(7) . . . .
C30 C31 C32 C34 179.9(6) . . . .
C38 N4 C35 N5 171.2(5) . . . .
C36 N4 C35 N5 6.0(7) . . . .
C47 N5 C35 N4 -168.0(5) . . . .
C37 N5 C35 N4 3.4(7) . . . .
C35 N4 C36 C37 -12.0(7) . . . .
C38 N4 C36 C37 -179.0(5) . . . .
C35 N5 C37 C36 -10.6(7) . . . .
C47 N5 C37 C36 161.3(6) . . . .
N4 C36 C37 N5 13.0(7) . . . .
C35 N4 C38 C39 112.2(7) . . . .
C36 N4 C38 C39 -83.8(7) . . . .
C35 N4 C38 C43 -74.5(8) . . . .
C36 N4 C38 C43 89.5(7) . . . .
C43 C38 C39 C40 1.6(9) . . . .
N4 C38 C39 C40 174.7(5) . . . .
C43 C38 C39 C44 -178.2(6) . . . .
N4 C38 C39 C44 -5.1(8) . . . .
C38 C39 C40 C41 -1.5(9) . . . .
C44 C39 C40 C41 178.4(6) . . . .
C39 C40 C41 C42 1.0(9) . . . .
C39 C40 C41 C45 179.8(6) . . . .
C40 C41 C42 C43 -0.7(9) . . . .
C45 C41 C42 C43 -179.5(6) . . . .
C41 C42 C43 C38 0.8(9) . . . .
C41 C42 C43 C46 -179.3(6) . . . .
C39 C38 C43 C42 -1.3(9) . . . .
N4 C38 C43 C42 -174.4(5) . . . .
C39 C38 C43 C46 178.9(6) . . . .
N4 C38 C43 C46 5.7(9) . . . .
C35 N5 C47 C48 -113.6(7) . . . .
C37 N5 C47 C48 76.0(8) . . . .
C35 N5 C47 C52 69.9(8) . . . .
C37 N5 C47 C52 -100.5(7) . . . .
C52 C47 C48 C49 -1.2(10) . . . .
N5 C47 C48 C49 -177.5(6) . . . .
C52 C47 C48 C53 177.0(6) . . . .
N5 C47 C48 C53 0.7(10) . . . .
C47 C48 C49 C50 -0.5(10) . . . .
C53 C48 C49 C50 -178.8(7) . . . .
C48 C49 C50 C51 1.9(11) . . . .
C48 C49 C50 C54 -178.0(8) . . . .
C49 C50 C51 C52 -1.6(12) . . . .
C54 C50 C51 C52 178.2(8) . . . .
C50 C51 C52 C47 0.0(11) . . . .
C50 C51 C52 C55 178.7(7) . . . .
C48 C47 C52 C51 1.5(10) . . . .
N5 C47 C52 C51 177.8(6) . . . .
C48 C47 C52 C55 -177.2(6) . . . .
N5 C47 C52 C55 -0.8(9) . . . .
